data_7124510
loop_
_publ_author_name
'Nishikawa, Tsuyoshi'
'Narita, Hiroki'
'Ogi, Soichiro'
'Sato, Yoshikatsu'
'Yamaguchi, Shigehiro'

_publ_section_title
;
 Hydrophobicity and CH/\p-interaction-driven self-assembly of amphiphilic
 aromatic hydrocarbons into nanosheets
;
_journal_name_full 'Chemical Communications'
_journal_paper_doi 10.1039/C9CC08070H
_journal_year 2019
_chemical_formula_moiety 'C33 H32 O4'
_chemical_formula_sum 'C33 H32 O4'
_chemical_formula_weight 492.58
_chemical_name_common Compound-3
_space_group_crystal_system triclinic
_space_group_IT_number 2
_space_group_name_Hall '-P 1'
_space_group_name_H-M_alt 'P -1'
_atom_sites_solution_hydrogens mixed
_audit_creation_method SHELXL-2017/1
_audit_update_record
;
2019-09-14 deposited with the CCDC.	2019-11-17 downloaded from the CCDC.
;
_cell_angle_alpha 85.627(4)
_cell_angle_beta 76.636(3)
_cell_angle_gamma 75.927(4)
_cell_formula_units_Z 4
_cell_length_a 9.6509(10)
_cell_length_b 16.0605(17)
_cell_length_c 18.319(2)
_cell_measurement_reflns_used 5978
_cell_measurement_temperature 123(2)
_cell_measurement_theta_max 30.1
_cell_measurement_theta_min 2.3
_cell_volume 2679.0(5)
_computing_structure_refinement 'SHELXL-2017/1 (Sheldrick, 2017)'
_diffrn_ambient_temperature 123(2)
_diffrn_measured_fraction_theta_full 0.985
_diffrn_measured_fraction_theta_max 0.974
_diffrn_measurement_device_type 'Rigaku PILATUS conversion'
_diffrn_radiation_type MoK\a
_diffrn_radiation_wavelength 0.71075
_diffrn_reflns_av_R_equivalents 0.0181
_diffrn_reflns_av_unetI/netI 0.0267
_diffrn_reflns_Laue_measured_fraction_full 0.985
_diffrn_reflns_Laue_measured_fraction_max 0.974
_diffrn_reflns_limit_h_max 12
_diffrn_reflns_limit_h_min -12
_diffrn_reflns_limit_k_max 20
_diffrn_reflns_limit_k_min -20
_diffrn_reflns_limit_l_max 23
_diffrn_reflns_limit_l_min -23
_diffrn_reflns_number 30182
_diffrn_reflns_point_group_measured_fraction_full 0.985
_diffrn_reflns_point_group_measured_fraction_max 0.974
_diffrn_reflns_theta_full 25.242
_diffrn_reflns_theta_max 27.499
_diffrn_reflns_theta_min 1.755
_exptl_absorpt_coefficient_mu 0.079
_exptl_absorpt_correction_T_max 1.000
_exptl_absorpt_correction_T_min 0.906
_exptl_absorpt_correction_type multi-scan
_exptl_crystal_colour Colorless
_exptl_crystal_density_diffrn 1.221
_exptl_crystal_description Platelet
_exptl_crystal_F_000 1048
_exptl_crystal_size_max 0.500
_exptl_crystal_size_mid 0.070
_exptl_crystal_size_min 0.040
_refine_diff_density_max 0.320
_refine_diff_density_min -0.229
_refine_diff_density_rms 0.060
_refine_ls_extinction_coef 0.0073(11)
_refine_ls_extinction_expression Fc^*^=kFc[1+0.001xFc^2^\l^3^/sin(2\q)]^-1/4^
_refine_ls_extinction_method 'SHELXL-2017/1 (Sheldrick 2017)'
_refine_ls_goodness_of_fit_ref 1.081
_refine_ls_hydrogen_treatment mixed
_refine_ls_matrix_type full
_refine_ls_number_parameters 934
_refine_ls_number_reflns 12004
_refine_ls_number_restraints 0
_refine_ls_restrained_S_all 1.081
_refine_ls_R_factor_all 0.0544
_refine_ls_R_factor_gt 0.0440
_refine_ls_shift/su_max 0.001
_refine_ls_shift/su_mean 0.000
_refine_ls_structure_factor_coef Fsqd
_refine_ls_weighting_details 'w=1/[\s^2^(Fo^2^)+(0.0893P)^2^+0.1390P] where P=(Fo^2^+2Fc^2^)/3'
_refine_ls_weighting_scheme calc
_refine_ls_wR_factor_gt 0.1258
_refine_ls_wR_factor_ref 0.1457
_reflns_Friedel_coverage 0.000
_reflns_number_gt 9807
_reflns_number_total 12004
_reflns_threshold_expression 'I > 2\s(I)'
_cod_data_source_file c9cc08070h2.cif
_cod_data_source_block Compound-3
_cod_depositor_comments
;
The following automatic conversions were performed:

data item '_exptl_absorpt_correction_type' value 'Multi-scan' was
changed to 'multi-scan' in accordance with the
/home/data/users/saulius/crontab/automatic-downloads/rss-feeds/RSC/lib/dictionaries/cif_core.dic
dictionary named 'cif_core.dic' version 2.4.2 last updated on
2011-04-26.

Automatic conversion script
Id: cif_fix_values 6909 2019-04-08 15:41:33Z antanas 
;
_cod_original_cell_volume 2679.1(5)
_cod_database_code 7124510
_shelx_shelxl_version_number 2017/1
_shelx_space_group_comment
;
The symmetry employed for this shelxl refinement is uniquely defined
by the following loop, which should always be used as a source of
symmetry information in preference to the above space-group names.
They are only intended as comments.
;
_shelx_estimated_absorpt_t_min 0.962
_shelx_estimated_absorpt_t_max 0.997

loop_
_space_group_symop_operation_xyz
'x, y, z'
'-x, -y, -z'

loop_
_atom_site_label
_atom_site_type_symbol
_atom_site_fract_x
_atom_site_fract_y
_atom_site_fract_z
_atom_site_U_iso_or_equiv
_atom_site_adp_type
_atom_site_occupancy
_atom_site_site_symmetry_order
_atom_site_calc_flag
_atom_site_refinement_flags_posn
_atom_site_refinement_flags_adp
_atom_site_refinement_flags_occupancy
_atom_site_disorder_assembly
_atom_site_disorder_group
O1 O 0.07071(10) 0.98647(6) 0.14971(5) 0.0323(2) Uani 1 1 d . . . . .
O2 O 0.02112(11) 0.88935(6) 0.28412(5) 0.0393(2) Uani 1 1 d . . . . .
O3 O 0.00699(10) 0.85110(6) 0.44346(5) 0.0336(2) Uani 1 1 d . . . . .
O4 O -0.13294(11) 0.78041(7) 0.58230(5) 0.0422(3) Uani 1 1 d . . . . .
O5 O 0.65564(9) 1.31942(6) -0.49550(5) 0.0291(2) Uani 1 1 d . . . . .
O6 O 0.63359(10) 1.18342(6) -0.58238(5) 0.0301(2) Uani 1 1 d . . . . .
C1 C 0.12867(13) 1.46962(9) -0.45278(7) 0.0280(3) Uani 1 1 d . . . . .
C2 C 0.14681(14) 1.38631(9) -0.47039(7) 0.0306(3) Uani 1 1 d . . . . .
C3 C 0.14017(14) 1.32191(9) -0.41282(8) 0.0308(3) Uani 1 1 d . . . . .
C4 C 0.11795(14) 1.34290(8) -0.33947(7) 0.0270(3) Uani 1 1 d . . . . .
C5 C 0.09723(12) 1.42981(7) -0.31802(7) 0.0232(2) Uani 1 1 d . . . . .
C6 C 0.07248(12) 1.45320(8) -0.24274(7) 0.0235(2) Uani 1 1 d . . . . .
C7 C 0.05119(12) 1.53983(8) -0.22456(7) 0.0240(2) Uani 1 1 d . . . . .
O7 O 0.60236(12) 1.01226(6) -0.61146(6) 0.0384(2) Uani 1 1 d . . . . .
C8 C 0.02980(14) 1.56634(9) -0.14910(7) 0.0296(3) Uani 1 1 d . . . . .
H8 H 0.0322(17) 1.5212(10) -0.1087(9) 0.041(4) Uiso 1 1 d . . . . .
C9 C 0.01109(15) 1.65035(9) -0.13323(8) 0.0353(3) Uani 1 1 d . . . . .
H9 H -0.0038(17) 1.6659(10) -0.0800(9) 0.041(4) Uiso 1 1 d . . . . .
C10 C 0.01080(15) 1.71428(9) -0.19123(9) 0.0373(3) Uani 1 1 d . . . . .
H10 H -0.0076(17) 1.7772(11) -0.1788(9) 0.039(4) Uiso 1 1 d . . . . .
C11 C 0.02933(14) 1.69228(8) -0.26363(8) 0.0323(3) Uani 1 1 d . . . . .
H11 H 0.0246(18) 1.7358(11) -0.3045(9) 0.042(4) Uiso 1 1 d . . . . .
C12 C 0.05198(12) 1.60482(8) -0.28333(7) 0.0257(3) Uani 1 1 d . . . . .
C13 C 0.07654(13) 1.58073(8) -0.35776(7) 0.0265(3) Uani 1 1 d . . . . .
H13 H 0.0785(16) 1.6262(10) -0.3979(9) 0.038(4) Uiso 1 1 d . . . . .
C14 C 0.10064(12) 1.49493(8) -0.37649(7) 0.0243(2) Uani 1 1 d . . . . .
C15 C 0.06862(13) 1.38641(8) -0.18134(7) 0.0248(2) Uani 1 1 d . . . . .
C16 C 0.19708(14) 1.33485(9) -0.16596(7) 0.0306(3) Uani 1 1 d . . . . .
H16 H 0.2935(19) 1.3415(11) -0.1975(10) 0.047(5) Uiso 1 1 d . . . . .
C17 C 0.19368(14) 1.27258(9) -0.10902(7) 0.0306(3) Uani 1 1 d . . . . .
H17 H 0.2887(18) 1.2374(11) -0.1008(9) 0.042(4) Uiso 1 1 d . . . . .
C18 C 0.06144(13) 1.25980(8) -0.06505(6) 0.0240(2) Uani 1 1 d . . . . .
C19 C -0.06759(14) 1.31263(9) -0.08018(7) 0.0293(3) Uani 1 1 d . . . . .
H19 H -0.1649(17) 1.3074(10) -0.0492(8) 0.035(4) Uiso 1 1 d . . . . .
C20 C -0.06390(14) 1.37458(9) -0.13750(7) 0.0300(3) Uani 1 1 d . . . . .
H20 H -0.1540(18) 1.4104(10) -0.1465(9) 0.041(4) Uiso 1 1 d . . . . .
C21 C 0.05823(13) 1.19119(8) -0.00570(6) 0.0245(2) Uani 1 1 d . . . . .
C22 C 0.17490(13) 1.16170(8) 0.03049(7) 0.0251(3) Uani 1 1 d . . . . .
H22 H 0.2612(16) 1.1906(9) 0.0209(8) 0.027(3) Uiso 1 1 d . . . . .
C23 C 0.17456(13) 1.09484(8) 0.08293(7) 0.0260(3) Uani 1 1 d . . . . .
H23 H 0.2552(17) 1.0752(10) 0.1086(9) 0.040(4) Uiso 1 1 d . . . . .
C24 C 0.05771(13) 1.05516(8) 0.10047(7) 0.0259(3) Uani 1 1 d . . . . .
C25 C -0.06236(14) 1.08556(9) 0.06801(7) 0.0301(3) Uani 1 1 d . . . . .
H25 H -0.1467(18) 1.0593(11) 0.0815(9) 0.043(4) Uiso 1 1 d . . . . .
C26 C -0.06043(14) 1.15265(8) 0.01527(7) 0.0290(3) Uani 1 1 d . . . . .
H26 H -0.1485(16) 1.1734(9) -0.0077(8) 0.033(4) Uiso 1 1 d . . . . .
C27 C -0.04959(15) 0.94570(9) 0.17069(7) 0.0306(3) Uani 1 1 d . . . . .
C28 C 0.00026(16) 0.86579(9) 0.21506(7) 0.0333(3) Uani 1 1 d . . . . .
C29 C 0.12230(15) 0.82544(9) 0.31453(8) 0.0337(3) Uani 1 1 d . . . . .
C30 C 0.13498(15) 0.85490(10) 0.38803(8) 0.0340(3) Uani 1 1 d . . . . .
C31 C 0.02356(16) 0.86743(10) 0.51575(8) 0.0346(3) Uani 1 1 d . . . . .
C32 C -0.11520(17) 0.86559(10) 0.57228(8) 0.0367(3) Uani 1 1 d . . . . .
C33 C -0.2634(2) 0.77552(15) 0.63568(10) 0.0559(5) Uani 1 1 d . . . . .
C34 C 0.41761(14) 1.97611(8) -0.07912(7) 0.0288(3) Uani 1 1 d . . . . .
H34 H 0.3905(17) 2.0206(10) -0.0409(9) 0.038(4) Uiso 1 1 d . . . . .
C35 C 0.43567(15) 1.99850(9) -0.15324(8) 0.0330(3) Uani 1 1 d . . . . .
H35 H 0.4251(16) 2.0605(10) -0.1688(8) 0.034(4) Uiso 1 1 d . . . . .
C36 C 0.46952(15) 1.93497(9) -0.20831(7) 0.0326(3) Uani 1 1 d . . . . .
H36 H 0.4822(17) 1.9512(10) -0.2614(9) 0.036(4) Uiso 1 1 d . . . . .
C37 C 0.48570(14) 1.85036(8) -0.18750(7) 0.0280(3) Uani 1 1 d . . . . .
H37 H 0.5076(16) 1.8079(10) -0.2256(8) 0.029(4) Uiso 1 1 d . . . . .
C38 C 0.47023(12) 1.82322(8) -0.11015(6) 0.0225(2) Uani 1 1 d . . . . .
C39 C 0.48704(12) 1.73594(7) -0.08761(6) 0.0221(2) Uani 1 1 d . . . . .
C40 C 0.47053(12) 1.71278(8) -0.01071(6) 0.0232(2) Uani 1 1 d . . . . .
C41 C 0.48960(14) 1.62533(9) 0.01547(7) 0.0302(3) Uani 1 1 d . . . . .
H41 H 0.5189(17) 1.5813(10) -0.0234(9) 0.038(4) Uiso 1 1 d . . . . .
C42 C 0.46957(15) 1.60485(10) 0.09031(8) 0.0359(3) Uani 1 1 d . . . . .
H42 H 0.4836(18) 1.5432(11) 0.1074(9) 0.044(4) Uiso 1 1 d . . . . .
C43 C 0.42840(15) 1.67023(10) 0.14448(7) 0.0352(3) Uani 1 1 d . . . . .
H43 H 0.4116(17) 1.6559(10) 0.1989(9) 0.041(4) Uiso 1 1 d . . . . .
C44 C 0.41070(14) 1.75400(9) 0.12200(7) 0.0305(3) Uani 1 1 d . . . . .
H44 H 0.3853(16) 1.8014(10) 0.1590(9) 0.036(4) Uiso 1 1 d . . . . .
C45 C 0.43143(12) 1.77856(8) 0.04424(6) 0.0247(3) Uani 1 1 d . . . . .
C46 C 0.41360(13) 1.86436(8) 0.02111(7) 0.0253(3) Uani 1 1 d . . . . .
H46 H 0.3837(16) 1.9085(10) 0.0585(9) 0.033(4) Uiso 1 1 d . . . . .
C47 C 0.43421(12) 1.88830(8) -0.05494(7) 0.0231(2) Uani 1 1 d . . . . .
C48 C 0.51476(13) 1.66862(7) -0.14504(6) 0.0236(2) Uani 1 1 d . . . . .
C49 C 0.39843(14) 1.63917(8) -0.15729(7) 0.0281(3) Uani 1 1 d . . . . .
H49 H 0.2984(17) 1.6612(10) -0.1259(9) 0.039(4) Uiso 1 1 d . . . . .
C50 C 0.41937(14) 1.57894(8) -0.21155(7) 0.0280(3) Uani 1 1 d . . . . .
H50 H 0.3362(18) 1.5570(10) -0.2174(9) 0.040(4) Uiso 1 1 d . . . . .
C51 C 0.55818(12) 1.54596(7) -0.25642(6) 0.0219(2) Uani 1 1 d . . . . .
C52 C 0.67464(13) 1.57557(8) -0.24303(7) 0.0279(3) Uani 1 1 d . . . . .
H52 H 0.7770(17) 1.5567(10) -0.2753(8) 0.033(4) Uiso 1 1 d . . . . .
C53 C 0.65349(14) 1.63574(8) -0.18813(7) 0.0286(3) Uani 1 1 d . . . . .
H53 H 0.7365(17) 1.6544(10) -0.1815(9) 0.036(4) Uiso 1 1 d . . . . .
C54 C 0.58032(13) 1.48387(7) -0.31649(6) 0.0223(2) Uani 1 1 d . . . . .
C55 C 0.46507(13) 1.47788(8) -0.34832(7) 0.0256(3) Uani 1 1 d . . . . .
H55 H 0.3655(17) 1.5120(10) -0.3292(8) 0.034(4) Uiso 1 1 d . . . . .
C56 C 0.48507(14) 1.42341(8) -0.40748(7) 0.0270(3) Uani 1 1 d . . . . .
H56 H 0.4040(17) 1.4190(10) -0.4269(9) 0.036(4) Uiso 1 1 d . . . . .
C57 C 0.62307(13) 1.37309(7) -0.43609(6) 0.0237(2) Uani 1 1 d . . . . .
C58 C 0.73928(13) 1.37541(8) -0.40379(7) 0.0250(2) Uani 1 1 d . . . . .
H58 H 0.8358(17) 1.3423(10) -0.4235(8) 0.035(4) Uiso 1 1 d . . . . .
C59 C 0.71791(13) 1.42999(8) -0.34494(7) 0.0243(2) Uani 1 1 d . . . . .
H59 H 0.8026(15) 1.4309(9) -0.3240(8) 0.027(3) Uiso 1 1 d . . . . .
C60 C 0.54374(14) 1.32484(8) -0.53649(7) 0.0267(3) Uani 1 1 d . . . . .
H60B H 0.5085(15) 1.3850(10) -0.5524(8) 0.028(4) Uiso 1 1 d . . . . .
H60A H 0.4600(16) 1.3007(10) -0.5046(8) 0.033(4) Uiso 1 1 d . . . . .
C61 C 0.61130(15) 1.27113(8) -0.60502(7) 0.0291(3) Uani 1 1 d . . . . .
H61B H 0.5416(17) 1.2849(10) -0.6401(8) 0.035(4) Uiso 1 1 d . . . . .
H61A H 0.7052(17) 1.2865(10) -0.6319(9) 0.037(4) Uiso 1 1 d . . . . .
C62 C 0.72299(16) 1.12750(9) -0.64036(8) 0.0343(3) Uani 1 1 d . . . . .
H62B H 0.8232(17) 1.1411(10) -0.6561(9) 0.037(4) Uiso 1 1 d . . . . .
H62A H 0.6782(17) 1.1359(10) -0.6859(9) 0.039(4) Uiso 1 1 d . . . . .
C63 C 0.73434(17) 1.03629(10) -0.61252(9) 0.0393(3) Uani 1 1 d . . . . .
H63B H 0.7523(17) 1.0310(10) -0.5613(9) 0.040(4) Uiso 1 1 d . . . . .
H63A H 0.814(2) 0.9967(12) -0.6443(10) 0.054(5) Uiso 1 1 d . . . . .
H1 H 0.1352(16) 1.5150(10) -0.4926(9) 0.036(4) Uiso 1 1 d . . . . .
H2 H 0.1629(16) 1.3694(9) -0.5216(9) 0.032(4) Uiso 1 1 d . . . . .
H3 H 0.1508(17) 1.2623(10) -0.4258(9) 0.037(4) Uiso 1 1 d . . . . .
H4 H 0.1154(17) 1.2977(10) -0.3005(9) 0.037(4) Uiso 1 1 d . . . . .
H27A H -0.1394(17) 0.9866(10) 0.2027(8) 0.035(4) Uiso 1 1 d . . . . .
H27B H -0.0772(17) 0.9288(10) 0.1259(9) 0.040(4) Uiso 1 1 d . . . . .
H28A H -0.0781(19) 0.8308(11) 0.2233(9) 0.047(5) Uiso 1 1 d . . . . .
H28B H 0.0917(16) 0.8298(9) 0.1861(8) 0.030(4) Uiso 1 1 d . . . . .
H29A H 0.0874(18) 0.7688(11) 0.3205(9) 0.043(4) Uiso 1 1 d . . . . .
H29B H 0.2201(19) 0.8141(11) 0.2805(10) 0.047(5) Uiso 1 1 d . . . . .
H30A H 0.2230(18) 0.8175(11) 0.4030(9) 0.043(4) Uiso 1 1 d . . . . .
H30B H 0.1497(17) 0.9145(11) 0.3819(9) 0.039(4) Uiso 1 1 d . . . . .
H31A H 0.0457(18) 0.9238(12) 0.5163(10) 0.048(5) Uiso 1 1 d . . . . .
H31B H 0.1090(17) 0.8235(10) 0.5285(9) 0.039(4) Uiso 1 1 d . . . . .
H32A H -0.2030(19) 0.9018(11) 0.5551(10) 0.049(5) Uiso 1 1 d . . . . .
H32B H -0.1066(17) 0.8897(10) 0.6239(9) 0.042(4) Uiso 1 1 d . . . . .
H33A H -0.265(2) 0.8028(13) 0.6865(12) 0.065(6) Uiso 1 1 d . . . . .
H33B H -0.270(2) 0.7113(16) 0.6412(13) 0.080(7) Uiso 1 1 d . . . . .
H33C H -0.355(2) 0.8141(13) 0.6199(11) 0.063(6) Uiso 1 1 d . . . . .
C64 C 0.6040(2) 0.92740(10) -0.58214(9) 0.0457(4) Uani 1 1 d . . . . .
H64B H 0.5992(19) 0.9266(11) -0.5275(11) 0.051(5) Uiso 1 1 d . . . . .
H64A H 0.701(2) 0.8869(13) -0.6066(11) 0.067(6) Uiso 1 1 d . . . . .
O8A O 0.46389(13) 0.89253(7) -0.66991(6) 0.0308(4) Uani 0.795(3) 1 d . . P A 1
C65A C 0.4648(3) 0.90335(14) -0.59397(11) 0.0349(4) Uani 0.795(3) 1 d . . P A 1
H65A H 0.454736 0.849331 -0.565680 0.042 Uiso 0.795(3) 1 calc R U P A 1
H65B H 0.378371 0.948831 -0.572513 0.042 Uiso 0.795(3) 1 calc R U P A 1
C66A C 0.5518(6) 0.8130(4) -0.6996(3) 0.0410(10) Uani 0.795(3) 1 d . . P A 1
H66A H 0.544103 0.809079 -0.751543 0.061 Uiso 0.795(3) 1 calc R U P A 1
H66B H 0.518098 0.765796 -0.669408 0.061 Uiso 0.795(3) 1 calc R U P A 1
H66C H 0.654127 0.809329 -0.698283 0.061 Uiso 0.795(3) 1 calc R U P A 1
O8B O 0.6083(6) 0.8589(3) -0.6841(3) 0.0376(15) Uani 0.205(3) 1 d . . P A 2
C65B C 0.5445(11) 0.8835(5) -0.6095(5) 0.0374(18) Uani 0.205(3) 1 d . . P A 2
H65C H 0.441896 0.915155 -0.607104 0.045 Uiso 0.205(3) 1 calc R U P A 2
H65D H 0.541822 0.830755 -0.577964 0.045 Uiso 0.205(3) 1 calc R U P A 2
C66B C 0.520(3) 0.8185(18) -0.7134(14) 0.057(5) Uani 0.205(3) 1 d . . P A 2
H66D H 0.567020 0.802047 -0.765241 0.085 Uiso 0.205(3) 1 calc R U P A 2
H66E H 0.424278 0.858171 -0.712363 0.085 Uiso 0.205(3) 1 calc R U P A 2
H66F H 0.505389 0.767091 -0.682937 0.085 Uiso 0.205(3) 1 calc R U P A 2

loop_
_atom_site_aniso_label
_atom_site_aniso_U_11
_atom_site_aniso_U_22
_atom_site_aniso_U_33
_atom_site_aniso_U_23
_atom_site_aniso_U_13
_atom_site_aniso_U_12
O1 0.0306(5) 0.0329(5) 0.0350(5) 0.0123(4) -0.0121(4) -0.0097(4)
O2 0.0488(6) 0.0344(5) 0.0256(4) 0.0026(4) -0.0087(4) 0.0070(4)
O3 0.0320(5) 0.0458(6) 0.0255(4) 0.0046(4) -0.0080(4) -0.0136(4)
O4 0.0443(6) 0.0429(6) 0.0338(5) 0.0018(4) 0.0035(4) -0.0120(5)
O5 0.0262(4) 0.0303(5) 0.0314(4) -0.0100(4) -0.0095(4) -0.0020(4)
O6 0.0371(5) 0.0244(4) 0.0278(4) -0.0043(3) -0.0050(4) -0.0064(4)
C1 0.0224(6) 0.0336(7) 0.0290(6) 0.0040(5) -0.0101(5) -0.0056(5)
C2 0.0254(6) 0.0382(7) 0.0291(6) -0.0029(5) -0.0100(5) -0.0045(5)
C3 0.0273(6) 0.0292(7) 0.0369(7) -0.0049(5) -0.0095(5) -0.0047(5)
C4 0.0266(6) 0.0237(6) 0.0308(6) 0.0012(5) -0.0077(5) -0.0053(5)
C5 0.0184(5) 0.0241(6) 0.0280(6) 0.0024(4) -0.0072(4) -0.0055(4)
C6 0.0177(5) 0.0249(6) 0.0282(6) 0.0020(5) -0.0055(4) -0.0059(4)
C7 0.0177(5) 0.0251(6) 0.0296(6) -0.0005(5) -0.0049(4) -0.0059(5)
O7 0.0507(6) 0.0257(5) 0.0435(5) -0.0004(4) -0.0204(5) -0.0083(4)
C8 0.0235(6) 0.0333(7) 0.0318(6) -0.0036(5) -0.0041(5) -0.0071(5)
C9 0.0275(7) 0.0380(8) 0.0405(7) -0.0117(6) -0.0034(6) -0.0083(6)
C10 0.0290(7) 0.0287(7) 0.0533(8) -0.0121(6) -0.0019(6) -0.0082(6)
C11 0.0238(6) 0.0246(6) 0.0471(8) -0.0008(5) -0.0038(5) -0.0066(5)
C12 0.0177(5) 0.0235(6) 0.0353(6) 0.0011(5) -0.0046(5) -0.0057(5)
C13 0.0204(6) 0.0259(6) 0.0335(6) 0.0055(5) -0.0073(5) -0.0067(5)
C14 0.0183(5) 0.0272(6) 0.0280(6) 0.0032(5) -0.0076(4) -0.0055(5)
C15 0.0245(6) 0.0253(6) 0.0251(5) -0.0001(4) -0.0058(5) -0.0063(5)
C16 0.0223(6) 0.0337(7) 0.0334(6) 0.0056(5) -0.0038(5) -0.0062(5)
C17 0.0224(6) 0.0329(7) 0.0341(6) 0.0063(5) -0.0071(5) -0.0032(5)
C18 0.0234(6) 0.0239(6) 0.0248(5) -0.0002(4) -0.0061(4) -0.0049(5)
C19 0.0201(6) 0.0333(7) 0.0331(6) 0.0058(5) -0.0052(5) -0.0064(5)
C20 0.0218(6) 0.0320(7) 0.0348(7) 0.0072(5) -0.0073(5) -0.0050(5)
C21 0.0231(6) 0.0242(6) 0.0247(5) 0.0000(4) -0.0041(4) -0.0040(5)
C22 0.0212(6) 0.0267(6) 0.0263(6) -0.0009(5) -0.0046(4) -0.0038(5)
C23 0.0221(6) 0.0272(6) 0.0277(6) 0.0003(5) -0.0078(5) -0.0019(5)
C24 0.0263(6) 0.0245(6) 0.0253(6) 0.0033(5) -0.0055(5) -0.0043(5)
C25 0.0265(6) 0.0315(7) 0.0343(6) 0.0079(5) -0.0094(5) -0.0109(5)
C26 0.0249(6) 0.0312(7) 0.0327(6) 0.0072(5) -0.0114(5) -0.0074(5)
C27 0.0297(7) 0.0315(7) 0.0304(6) 0.0062(5) -0.0065(5) -0.0088(5)
C28 0.0374(7) 0.0307(7) 0.0299(6) 0.0058(5) -0.0068(6) -0.0068(6)
C29 0.0298(7) 0.0348(7) 0.0324(6) 0.0036(5) -0.0053(5) -0.0025(6)
C30 0.0282(7) 0.0390(8) 0.0350(7) 0.0043(6) -0.0056(5) -0.0112(6)
C31 0.0402(8) 0.0356(7) 0.0315(7) 0.0007(5) -0.0132(6) -0.0107(6)
C32 0.0402(8) 0.0362(7) 0.0311(7) -0.0024(5) -0.0093(6) -0.0022(6)
C33 0.0452(10) 0.0744(13) 0.0429(9) 0.0021(9) 0.0046(7) -0.0186(9)
C34 0.0255(6) 0.0258(6) 0.0363(7) -0.0050(5) -0.0074(5) -0.0064(5)
C35 0.0353(7) 0.0253(6) 0.0406(7) 0.0040(5) -0.0122(6) -0.0091(6)
C36 0.0374(7) 0.0322(7) 0.0289(6) 0.0050(5) -0.0092(5) -0.0093(6)
C37 0.0308(6) 0.0291(6) 0.0248(6) 0.0005(5) -0.0065(5) -0.0080(5)
C38 0.0178(5) 0.0268(6) 0.0236(5) -0.0004(4) -0.0051(4) -0.0059(4)
C39 0.0179(5) 0.0250(6) 0.0235(5) -0.0009(4) -0.0044(4) -0.0051(4)
C40 0.0178(5) 0.0279(6) 0.0246(5) 0.0011(4) -0.0052(4) -0.0069(5)
C41 0.0298(7) 0.0298(7) 0.0311(6) 0.0035(5) -0.0086(5) -0.0069(5)
C42 0.0357(7) 0.0391(8) 0.0344(7) 0.0107(6) -0.0108(6) -0.0121(6)
C43 0.0322(7) 0.0499(8) 0.0260(6) 0.0077(6) -0.0078(5) -0.0155(6)
C44 0.0245(6) 0.0446(8) 0.0237(6) -0.0006(5) -0.0042(5) -0.0115(6)
C45 0.0175(5) 0.0337(7) 0.0243(5) -0.0009(5) -0.0053(4) -0.0080(5)
C46 0.0196(6) 0.0320(6) 0.0256(6) -0.0069(5) -0.0041(4) -0.0077(5)
C47 0.0184(5) 0.0250(6) 0.0271(6) -0.0030(4) -0.0056(4) -0.0062(4)
C48 0.0239(6) 0.0233(6) 0.0238(5) 0.0013(4) -0.0064(4) -0.0054(5)
C49 0.0222(6) 0.0327(7) 0.0288(6) -0.0069(5) -0.0031(5) -0.0057(5)
C50 0.0221(6) 0.0330(7) 0.0305(6) -0.0057(5) -0.0051(5) -0.0085(5)
C51 0.0228(6) 0.0201(5) 0.0234(5) 0.0018(4) -0.0068(4) -0.0050(4)
C52 0.0218(6) 0.0307(6) 0.0312(6) -0.0052(5) -0.0041(5) -0.0063(5)
C53 0.0231(6) 0.0313(7) 0.0333(6) -0.0064(5) -0.0055(5) -0.0093(5)
C54 0.0228(6) 0.0208(5) 0.0240(5) 0.0013(4) -0.0055(4) -0.0067(5)
C55 0.0208(6) 0.0259(6) 0.0301(6) -0.0036(5) -0.0068(5) -0.0031(5)
C56 0.0225(6) 0.0278(6) 0.0324(6) -0.0041(5) -0.0094(5) -0.0051(5)
C57 0.0261(6) 0.0203(5) 0.0248(5) -0.0010(4) -0.0055(5) -0.0055(5)
C58 0.0219(6) 0.0241(6) 0.0273(6) -0.0005(4) -0.0054(5) -0.0023(5)
C59 0.0213(6) 0.0256(6) 0.0272(6) 0.0004(4) -0.0086(5) -0.0047(5)
C60 0.0265(6) 0.0255(6) 0.0297(6) -0.0022(5) -0.0102(5) -0.0049(5)
C61 0.0343(7) 0.0284(6) 0.0265(6) -0.0003(5) -0.0076(5) -0.0099(5)
C62 0.0359(7) 0.0359(7) 0.0309(6) -0.0109(5) -0.0052(6) -0.0067(6)
C63 0.0405(8) 0.0332(7) 0.0439(8) -0.0115(6) -0.0145(7) 0.0003(6)
C64 0.0707(11) 0.0292(7) 0.0397(8) 0.0027(6) -0.0201(8) -0.0097(8)
O8A 0.0365(7) 0.0265(6) 0.0311(6) 0.0000(4) -0.0120(5) -0.0064(5)
C65A 0.0446(13) 0.0332(10) 0.0278(9) -0.0007(7) -0.0078(9) -0.0108(10)
C66A 0.043(2) 0.0344(14) 0.0418(15) -0.0076(11) -0.0097(13) 0.0007(16)
O8B 0.042(3) 0.036(3) 0.040(3) -0.006(2) -0.008(2) -0.017(2)
C65B 0.045(5) 0.032(4) 0.035(4) -0.002(3) -0.010(4) -0.008(4)
C66B 0.051(11) 0.050(9) 0.071(13) -0.003(8) -0.002(7) -0.025(8)

loop_
_atom_type_symbol
_atom_type_description
_atom_type_scat_dispersion_real
_atom_type_scat_dispersion_imag
_atom_type_scat_source
C C 0.0033 0.0016 'International Tables Vol C Tables 4.2.6.8 and 6.1.1.4'
H H 0.0000 0.0000 'International Tables Vol C Tables 4.2.6.8 and 6.1.1.4'
O O 0.0106 0.0060 'International Tables Vol C Tables 4.2.6.8 and 6.1.1.4'

loop_
_geom_angle_atom_site_label_1
_geom_angle_atom_site_label_2
_geom_angle_atom_site_label_3
_geom_angle
C24 O1 C27 117.51(10)
C29 O2 C28 112.95(10)
C30 O3 C31 111.06(10)
C32 O4 C33 111.33(13)
C57 O5 C60 117.08(9)
C61 O6 C62 112.86(10)
C2 C1 C14 121.32(12)
C2 C1 H1 121.0(9)
C14 C1 H1 117.6(9)
C1 C2 C3 120.26(12)
C1 C2 H2 121.4(9)
C3 C2 H2 118.3(9)
C4 C3 C2 120.30(12)
C4 C3 H3 119.9(9)
C2 C3 H3 119.8(9)
C3 C4 C5 121.53(12)
C3 C4 H4 119.4(9)
C5 C4 H4 119.1(9)
C6 C5 C4 122.59(11)
C6 C5 C14 119.60(11)
C4 C5 C14 117.81(11)
C5 C6 C7 120.34(11)
C5 C6 C15 120.30(11)
C7 C6 C15 119.36(11)
C6 C7 C8 122.34(11)
C6 C7 C12 119.68(11)
C8 C7 C12 117.98(11)
C63 O7 C64 112.22(12)
C9 C8 C7 121.10(13)
C9 C8 H8 120.9(9)
C7 C8 H8 117.9(9)
C8 C9 C10 120.74(13)
C8 C9 H9 118.3(10)
C10 C9 H9 120.9(10)
C11 C10 C9 120.25(13)
C11 C10 H10 119.3(9)
C9 C10 H10 120.4(9)
C10 C11 C12 121.13(13)
C10 C11 H11 121.7(10)
C12 C11 H11 117.1(10)
C13 C12 C11 121.86(12)
C13 C12 C7 119.36(11)
C11 C12 C7 118.77(12)
C14 C13 C12 121.39(11)
C14 C13 H13 120.1(9)
C12 C13 H13 118.5(9)
C13 C14 C1 121.67(11)
C13 C14 C5 119.60(11)
C1 C14 C5 118.73(11)
C16 C15 C20 118.08(11)
C16 C15 C6 121.00(11)
C20 C15 C6 120.92(11)
C15 C16 C17 121.07(12)
C15 C16 H16 119.3(10)
C17 C16 H16 119.6(10)
C16 C17 C18 121.33(12)
C16 C17 H17 117.5(9)
C18 C17 H17 121.1(9)
C17 C18 C19 117.36(11)
C17 C18 C21 121.13(11)
C19 C18 C21 121.49(11)
C20 C19 C18 121.20(12)
C20 C19 H19 118.3(9)
C18 C19 H19 120.5(9)
C19 C20 C15 120.96(11)
C19 C20 H20 119.6(10)
C15 C20 H20 119.4(9)
C26 C21 C22 117.36(11)
C26 C21 C18 121.09(11)
C22 C21 C18 121.54(11)
C23 C22 C21 121.26(11)
C23 C22 H22 117.4(8)
C21 C22 H22 121.2(8)
C22 C23 C24 120.18(11)
C22 C23 H23 121.0(9)
C24 C23 H23 118.8(9)
O1 C24 C23 116.08(10)
O1 C24 C25 124.14(11)
C23 C24 C25 119.78(11)
C24 C25 C26 119.36(12)
C24 C25 H25 120.3(10)
C26 C25 H25 120.3(10)
C25 C26 C21 121.94(11)
C25 C26 H26 118.0(8)
C21 C26 H26 120.1(8)
O1 C27 C28 106.92(11)
O1 C27 H27A 110.1(8)
C28 C27 H27A 110.7(8)
O1 C27 H27B 111.5(9)
C28 C27 H27B 108.5(9)
H27A C27 H27B 109.1(13)
O2 C28 C27 109.14(11)
O2 C28 H28A 111.5(9)
C27 C28 H28A 108.0(9)
O2 C28 H28B 110.7(8)
C27 C28 H28B 110.3(8)
H28A C28 H28B 107.0(13)
O2 C29 C30 109.29(11)
O2 C29 H29A 108.7(9)
C30 C29 H29A 112.0(9)
O2 C29 H29B 111.2(10)
C30 C29 H29B 108.6(10)
H29A C29 H29B 107.2(13)
O3 C30 C29 109.73(11)
O3 C30 H30A 110.4(9)
C29 C30 H30A 109.1(10)
O3 C30 H30B 110.6(9)
C29 C30 H30B 109.6(9)
H30A C30 H30B 107.4(13)
O3 C31 C32 109.48(11)
O3 C31 H31A 110.6(10)
C32 C31 H31A 109.1(10)
O3 C31 H31B 109.5(9)
C32 C31 H31B 111.4(9)
H31A C31 H31B 106.8(14)
O4 C32 C31 109.34(12)
O4 C32 H32A 107.7(10)
C31 C32 H32A 111.4(10)
O4 C32 H32B 110.9(9)
C31 C32 H32B 107.6(9)
H32A C32 H32B 110.0(13)
O4 C33 H33A 110.3(11)
O4 C33 H33B 107.8(13)
H33A C33 H33B 113.7(17)
O4 C33 H33C 111.5(11)
H33A C33 H33C 102.2(15)
H33B C33 H33C 111.4(17)
C35 C34 C47 121.02(12)
C35 C34 H34 120.3(9)
C47 C34 H34 118.7(9)
C34 C35 C36 120.56(12)
C34 C35 H35 119.5(9)
C36 C35 H35 119.9(9)
C37 C36 C35 120.23(12)
C37 C36 H36 119.3(9)
C35 C36 H36 120.4(9)
C36 C37 C38 121.41(12)
C36 C37 H37 119.3(9)
C38 C37 H37 119.3(9)
C39 C38 C47 120.06(10)
C39 C38 C37 122.18(11)
C47 C38 C37 117.75(11)
C40 C39 C38 119.85(11)
C40 C39 C48 120.20(10)
C38 C39 C48 119.87(10)
C39 C40 C41 122.45(11)
C39 C40 C45 119.65(11)
C41 C40 C45 117.90(11)
C42 C41 C40 121.22(13)
C42 C41 H41 122.4(9)
C40 C41 H41 116.4(9)
C41 C42 C43 120.65(13)
C41 C42 H42 119.9(9)
C43 C42 H42 119.5(9)
C44 C43 C42 120.02(12)
C44 C43 H43 118.9(9)
C42 C43 H43 121.1(9)
C43 C44 C45 121.35(13)
C43 C44 H44 121.7(9)
C45 C44 H44 117.0(9)
C46 C45 C44 121.42(12)
C46 C45 C40 119.73(10)
C44 C45 C40 118.84(12)
C45 C46 C47 121.38(11)
C45 C46 H46 119.4(9)
C47 C46 H46 119.2(9)
C46 C47 C34 121.69(11)
C46 C47 C38 119.29(11)
C34 C47 C38 119.02(11)
C49 C48 C53 118.31(11)
C49 C48 C39 119.57(10)
C53 C48 C39 122.11(11)
C50 C49 C48 121.11(11)
C50 C49 H49 119.6(9)
C48 C49 H49 119.2(9)
C49 C50 C51 121.44(12)
C49 C50 H50 119.5(9)
C51 C50 H50 119.0(9)
C52 C51 C50 116.86(11)
C52 C51 C54 121.48(11)
C50 C51 C54 121.65(11)
C53 C52 C51 121.61(11)
C53 C52 H52 117.4(9)
C51 C52 H52 120.9(9)
C48 C53 C52 120.66(12)
C48 C53 H53 120.9(9)
C52 C53 H53 118.4(9)
C55 C54 C59 116.99(11)
C55 C54 C51 121.12(10)
C59 C54 C51 121.88(10)
C56 C55 C54 122.08(11)
C56 C55 H55 117.3(9)
C54 C55 H55 120.7(9)
C57 C56 C55 119.65(11)
C57 C56 H56 120.0(9)
C55 C56 H56 120.3(9)
O5 C57 C56 124.40(11)
O5 C57 C58 115.99(10)
C56 C57 C58 119.61(11)
C59 C58 C57 120.13(11)
C59 C58 H58 118.9(9)
C57 C58 H58 120.9(9)
C58 C59 C54 121.47(11)
C58 C59 H59 118.1(8)
C54 C59 H59 120.4(8)
O5 C60 C61 107.42(10)
O5 C60 H60B 109.9(8)
C61 C60 H60B 109.0(8)
O5 C60 H60A 110.2(8)
C61 C60 H60A 108.8(8)
H60B C60 H60A 111.3(12)
O6 C61 C60 108.45(10)
O6 C61 H61B 110.5(9)
C60 C61 H61B 108.1(9)
O6 C61 H61A 112.0(9)
C60 C61 H61A 110.0(9)
H61B C61 H61A 107.7(12)
O6 C62 C63 109.01(11)
O6 C62 H62B 109.6(9)
C63 C62 H62B 111.3(9)
O6 C62 H62A 110.4(9)
C63 C62 H62A 108.7(9)
H62B C62 H62A 107.9(12)
O7 C63 C62 109.62(12)
O7 C63 H63B 109.4(9)
C62 C63 H63B 109.5(9)
O7 C63 H63A 108.0(11)
C62 C63 H63A 112.0(11)
H63B C63 H63A 108.3(14)
C65B C64 O7 118.5(4)
O7 C64 C65A 107.73(14)
C65B C64 H64B 122.1(11)
O7 C64 H64B 109.2(10)
C65A C64 H64B 108.2(10)
C65B C64 H64A 86.4(12)
O7 C64 H64A 109.2(11)
C65A C64 H64A 114.8(11)
H64B C64 H64A 107.6(15)
C65A O8A C66A 113.7(2)
O8A C65A C64 114.62(17)
O8A C65A H65A 108.6
C64 C65A H65A 108.6
O8A C65A H65B 108.6
C64 C65A H65B 108.6
H65A C65A H65B 107.6
O8A C66A H66A 109.5
O8A C66A H66B 109.5
H66A C66A H66B 109.5
O8A C66A H66C 109.5
H66A C66A H66C 109.5
H66B C66A H66C 109.5
C65B O8B C66B 111.5(13)
C64 C65B O8B 116.5(8)
C64 C65B H64A 41.8(8)
O8B C65B H64A 84.1(9)
C64 C65B H65C 108.2
O8B C65B H65C 108.2
H64A C65B H65C 147.7
C64 C65B H65D 108.2
O8B C65B H65D 108.2
H64A C65B H65D 96.3
H65C C65B H65D 107.3
O8B C66B H66D 109.5
O8B C66B H66E 109.5
H66D C66B H66E 109.5
O8B C66B H66F 109.5
H66D C66B H66F 109.5
H66E C66B H66F 109.5

loop_
_geom_bond_atom_site_label_1
_geom_bond_atom_site_label_2
_geom_bond_distance
O1 C24 1.3711(14)
O1 C27 1.4316(16)
O2 C29 1.4122(16)
O2 C28 1.4184(16)
O3 C30 1.4170(16)
O3 C31 1.4210(16)
O4 C32 1.4127(18)
O4 C33 1.4197(19)
O5 C57 1.3710(14)
O5 C60 1.4342(14)
O6 C61 1.4167(15)
O6 C62 1.4228(15)
C1 C2 1.3603(19)
C1 C14 1.4319(17)
C1 H1 0.994(16)
C2 C3 1.4215(19)
C2 H2 0.964(15)
C3 C4 1.3661(18)
C3 H3 0.979(16)
C4 C5 1.4333(17)
C4 H4 0.978(16)
C5 C6 1.4083(16)
C5 C14 1.4393(16)
C6 C7 1.4102(17)
C6 C15 1.4944(16)
C7 C8 1.4319(17)
C7 C12 1.4414(17)
O7 C63 1.4136(19)
O7 C64 1.4240(17)
C8 C9 1.3618(19)
C8 H8 0.995(16)
C9 C10 1.420(2)
C9 H9 0.994(16)
C10 C11 1.359(2)
C10 H10 1.016(16)
C11 C12 1.4292(18)
C11 H11 0.985(17)
C12 C13 1.3969(18)
C13 C14 1.3965(17)
C13 H13 0.997(16)
C15 C16 1.3888(17)
C15 C20 1.3918(17)
C16 C17 1.3894(17)
C16 H16 1.001(17)
C17 C18 1.3952(17)
C17 H17 0.991(17)
C18 C19 1.3990(17)
C18 C21 1.4885(16)
C19 C20 1.3908(17)
C19 H19 0.998(15)
C20 H20 0.960(17)
C21 C26 1.3955(18)
C21 C22 1.4033(16)
C22 C23 1.3852(17)
C22 H22 1.024(15)
C23 C24 1.3899(18)
C23 H23 0.976(16)
C24 C25 1.3907(17)
C25 C26 1.3918(17)
C25 H25 0.980(17)
C26 H26 1.009(15)
C27 C28 1.5036(17)
C27 H27A 1.036(15)
C27 H27B 0.993(16)
C28 H28A 1.025(18)
C28 H28B 0.988(15)
C29 C30 1.501(2)
C29 H29A 1.034(17)
C29 H29B 0.988(17)
C30 H30A 0.997(17)
C30 H30B 0.995(17)
C31 C32 1.497(2)
C31 H31A 0.981(18)
C31 H31B 1.006(16)
C32 H32A 1.005(18)
C32 H32B 1.077(16)
C33 H33A 1.05(2)
C33 H33B 1.04(2)
C33 H33C 1.03(2)
C34 C35 1.3601(19)
C34 C47 1.4278(17)
C34 H34 0.985(16)
C35 C36 1.4172(19)
C35 H35 1.003(15)
C36 C37 1.3643(18)
C36 H36 0.975(16)
C37 C38 1.4352(16)
C37 H37 0.965(15)
C38 C39 1.4120(16)
C38 C47 1.4346(16)
C39 C40 1.4119(15)
C39 C48 1.5001(16)
C40 C41 1.4313(17)
C40 C45 1.4370(17)
C41 C42 1.3656(18)
C41 H41 0.987(16)
C42 C43 1.421(2)
C42 H42 1.002(17)
C43 C44 1.358(2)
C43 H43 0.990(16)
C44 C45 1.4302(16)
C44 H44 1.005(16)
C45 C46 1.3920(18)
C46 C47 1.3985(16)
C46 H46 0.968(15)
C48 C49 1.3877(17)
C48 C53 1.3877(17)
C49 C50 1.3869(17)
C49 H49 0.998(16)
C50 C51 1.4012(17)
C50 H50 0.981(16)
C51 C52 1.3981(17)
C51 C54 1.4853(16)
C52 C53 1.3943(17)
C52 H52 1.015(15)
C53 H53 0.956(16)
C54 C55 1.3952(16)
C54 C59 1.4049(16)
C55 C56 1.3940(17)
C55 H55 0.982(15)
C56 C57 1.3856(17)
C56 H56 0.950(16)
C57 C58 1.3927(17)
C58 C59 1.3881(17)
C58 H58 0.956(16)
C59 H59 0.983(14)
C60 C61 1.5030(17)
C60 H60B 0.988(15)
C60 H60A 1.022(15)
C61 H61B 1.010(15)
C61 H61A 1.005(16)
C62 C63 1.501(2)
C62 H62B 1.016(16)
C62 H62A 1.011(16)
C63 H63B 0.987(16)
C63 H63A 0.971(19)
C64 C65B 1.209(8)
C64 C65A 1.549(3)
C64 H64B 0.991(18)
C64 H64A 1.03(2)
O8A C65A 1.417(2)
O8A C66A 1.418(6)
C65A H65A 0.9900
C65A H65B 0.9900
C66A H66A 0.9800
C66A H66B 0.9800
C66A H66C 0.9800
O8B C65B 1.407(10)
O8B C66B 1.41(2)
C65B H64A 1.54(2)
C65B H65C 0.9900
C65B H65D 0.9900
C66B H66D 0.9800
C66B H66E 0.9800
C66B H66F 0.9800

loop_
_geom_hbond_atom_site_label_D
_geom_hbond_atom_site_label_H
_geom_hbond_atom_site_label_A
_geom_hbond_distance_DH
_geom_hbond_distance_HA
_geom_hbond_distance_DA
_geom_hbond_angle_DHA
_geom_hbond_site_symmetry_A
_geom_hbond_publ_flag
C63 H63A O2 0.971(19) 2.481(19) 3.4493(18) 175.3(15) 1_654 yes

loop_
_geom_torsion_atom_site_label_1
_geom_torsion_atom_site_label_2
_geom_torsion_atom_site_label_3
_geom_torsion_atom_site_label_4
_geom_torsion
C14 C1 C2 C3 -0.85(19)
C1 C2 C3 C4 -1.09(19)
C2 C3 C4 C5 1.53(19)
C3 C4 C5 C6 179.26(12)
C3 C4 C5 C14 -0.05(18)
C4 C5 C6 C7 -179.32(11)
C14 C5 C6 C7 -0.03(17)
C4 C5 C6 C15 0.72(17)
C14 C5 C6 C15 -179.99(10)
C5 C6 C7 C8 -178.20(11)
C15 C6 C7 C8 1.76(17)
C5 C6 C7 C12 1.22(17)
C15 C6 C7 C12 -178.82(10)
C6 C7 C8 C9 179.27(12)
C12 C7 C8 C9 -0.15(18)
C7 C8 C9 C10 0.7(2)
C8 C9 C10 C11 0.0(2)
C9 C10 C11 C12 -1.1(2)
C10 C11 C12 C13 -177.62(12)
C10 C11 C12 C7 1.57(18)
C6 C7 C12 C13 -1.16(17)
C8 C7 C12 C13 178.28(11)
C6 C7 C12 C11 179.63(11)
C8 C7 C12 C11 -0.93(16)
C11 C12 C13 C14 179.07(11)
C7 C12 C13 C14 -0.12(17)
C12 C13 C14 C1 -178.78(11)
C12 C13 C14 C5 1.31(17)
C2 C1 C14 C13 -177.61(11)
C2 C1 C14 C5 2.30(18)
C6 C5 C14 C13 -1.24(16)
C4 C5 C14 C13 178.09(11)
C6 C5 C14 C1 178.85(11)
C4 C5 C14 C1 -1.82(16)
C5 C6 C15 C16 79.45(16)
C7 C6 C15 C16 -100.51(14)
C5 C6 C15 C20 -101.07(14)
C7 C6 C15 C20 78.97(15)
C20 C15 C16 C17 0.7(2)
C6 C15 C16 C17 -179.83(12)
C15 C16 C17 C18 -0.3(2)
C16 C17 C18 C19 -0.5(2)
C16 C17 C18 C21 178.05(12)
C17 C18 C19 C20 0.9(2)
C21 C18 C19 C20 -177.66(12)
C18 C19 C20 C15 -0.5(2)
C16 C15 C20 C19 -0.3(2)
C6 C15 C20 C19 -179.78(12)
C17 C18 C21 C26 -151.72(13)
C19 C18 C21 C26 26.76(18)
C17 C18 C21 C22 27.23(18)
C19 C18 C21 C22 -154.29(12)
C26 C21 C22 C23 2.32(18)
C18 C21 C22 C23 -176.67(11)
C21 C22 C23 C24 0.33(19)
C27 O1 C24 C23 178.21(11)
C27 O1 C24 C25 -2.22(19)
C22 C23 C24 O1 176.38(11)
C22 C23 C24 C25 -3.21(19)
O1 C24 C25 C26 -176.21(12)
C23 C24 C25 C26 3.3(2)
C24 C25 C26 C21 -0.6(2)
C22 C21 C26 C25 -2.17(19)
C18 C21 C26 C25 176.83(12)
C24 O1 C27 C28 171.80(11)
C29 O2 C28 C27 -154.77(12)
O1 C27 C28 O2 67.52(14)
C28 O2 C29 C30 -178.77(11)
C31 O3 C30 C29 172.13(11)
O2 C29 C30 O3 73.03(15)
C30 O3 C31 C32 178.24(12)
C33 O4 C32 C31 179.93(13)
O3 C31 C32 O4 70.06(14)
C47 C34 C35 C36 0.9(2)
C34 C35 C36 C37 -0.6(2)
C35 C36 C37 C38 -0.5(2)
C36 C37 C38 C39 -179.80(12)
C36 C37 C38 C47 1.19(18)
C47 C38 C39 C40 -0.97(17)
C37 C38 C39 C40 -179.95(11)
C47 C38 C39 C48 175.92(10)
C37 C38 C39 C48 -3.07(17)
C38 C39 C40 C41 -178.50(11)
C48 C39 C40 C41 4.62(17)
C38 C39 C40 C45 2.27(16)
C48 C39 C40 C45 -174.60(10)
C39 C40 C41 C42 -178.43(12)
C45 C40 C41 C42 0.81(18)
C40 C41 C42 C43 0.3(2)
C41 C42 C43 C44 -1.0(2)
C42 C43 C44 C45 0.6(2)
C43 C44 C45 C46 -179.88(12)
C43 C44 C45 C40 0.54(18)
C39 C40 C45 C46 -1.53(17)
C41 C40 C45 C46 179.21(10)
C39 C40 C45 C44 178.06(11)
C41 C40 C45 C44 -1.20(16)
C44 C45 C46 C47 179.86(11)
C40 C45 C46 C47 -0.57(17)
C45 C46 C47 C34 -179.34(11)
C45 C46 C47 C38 1.87(17)
C35 C34 C47 C46 -178.91(12)
C35 C34 C47 C38 -0.12(18)
C39 C38 C47 C46 -1.10(16)
C37 C38 C47 C46 177.93(11)
C39 C38 C47 C34 -179.92(10)
C37 C38 C47 C34 -0.89(16)
C40 C39 C48 C49 80.49(14)
C38 C39 C48 C49 -96.38(14)
C40 C39 C48 C53 -101.05(14)
C38 C39 C48 C53 82.07(15)
C53 C48 C49 C50 -0.53(19)
C39 C48 C49 C50 177.98(11)
C48 C49 C50 C51 -0.5(2)
C49 C50 C51 C52 1.03(18)
C49 C50 C51 C54 -177.72(11)
C50 C51 C52 C53 -0.63(18)
C54 C51 C52 C53 178.12(11)
C49 C48 C53 C52 0.92(19)
C39 C48 C53 C52 -177.55(11)
C51 C52 C53 C48 -0.3(2)
C52 C51 C54 C55 -156.38(12)
C50 C51 C54 C55 22.32(17)
C52 C51 C54 C59 22.27(17)
C50 C51 C54 C59 -159.04(12)
C59 C54 C55 C56 -2.23(18)
C51 C54 C55 C56 176.47(11)
C54 C55 C56 C57 0.14(19)
C60 O5 C57 C56 8.71(17)
C60 O5 C57 C58 -171.33(11)
C55 C56 C57 O5 -177.94(11)
C55 C56 C57 C58 2.10(18)
O5 C57 C58 C59 177.87(11)
C56 C57 C58 C59 -2.16(18)
C57 C58 C59 C54 -0.01(18)
C55 C54 C59 C58 2.16(17)
C51 C54 C59 C58 -176.53(11)
C57 O5 C60 C61 171.34(10)
C62 O6 C61 C60 -168.27(11)
O5 C60 C61 O6 72.86(13)
C61 O6 C62 C63 -177.27(11)
C64 O7 C63 C62 -177.25(12)
O6 C62 C63 O7 75.48(14)
C63 O7 C64 C65B -143.4(6)
C63 O7 C64 C65A -172.13(14)
C66A O8A C65A C64 77.5(3)
O7 C64 C65A O8A 68.8(2)
O7 C64 C65B O8B 66.8(9)
C66B O8B C65B C64 -171.8(12)
